data_7035101
loop_
_publ_author_name
'Xing, Shanghua'
'Zeng, Guang'
'Liu, Xiaomin'
'Yang, Fen'
'Hao, Zhiqiang'
'Gao, Wei'
'Yang, Yulin'
'Wang, Xiuru'
'Li, Guanghua'
'Shi, Zhan'
'Feng, Shouhua'

_publ_section_title
;
 Multifunctional luminescence properties of co-doped lanthanide metal
 organic frameworks.
;
_journal_issue 20
_journal_name_full 'Dalton transactions (Cambridge, England : 2003)'
_journal_page_first 9588
_journal_page_last 9595
_journal_paper_doi 10.1039/c5dt00249d
_journal_volume 44
_journal_year 2015
_chemical_formula_moiety 'C81 H99 Eu N7 O42 Tb3'
_chemical_formula_sum 'C81 H99 Eu N7 O42 Tb3'
_chemical_formula_weight 2471.39
_chemical_melting_point ?
_chemical_name_systematic
; 
 ? 
;
_space_group_IT_number 2
_symmetry_cell_setting triclinic
_symmetry_space_group_name_Hall '-P 1'
_symmetry_space_group_name_H-M 'P -1'
_atom_sites_solution_hydrogens geom
_atom_sites_solution_primary direct
_atom_sites_solution_secondary difmap
_audit_creation_method SHELXL-97
_audit_update_record
;
2015-03-25 deposited with the CCDC.
2015-04-01 downloaded from the CCDC.
;
_cell_angle_alpha 75.72(3)
_cell_angle_beta 79.23(3)
_cell_angle_gamma 85.59(3)
_cell_formula_units_Z 2
_cell_length_a 13.029(3)
_cell_length_b 13.828(3)
_cell_length_c 28.021(6)
_cell_measurement_reflns_used 16862
_cell_measurement_temperature 293(2)
_cell_measurement_theta_max 25.00
_cell_measurement_theta_min 1.52
_cell_volume 4804(2)
_computing_cell_refinement 'Bruker SMART'
_computing_data_collection 'Bruker SMART'
_computing_data_reduction 'Bruker SAINT'
_computing_molecular_graphics SHELXP-97
_computing_publication_material SHELXTL
_computing_structure_refinement 'SHELXL-97 (Sheldrick, 1997)'
_computing_structure_solution 'SHELXS-97 (Sheldrick, 1990)'
_diffrn_ambient_temperature 293(2)
_diffrn_detector_area_resol_mean 9.00cm
_diffrn_measured_fraction_theta_full 0.996
_diffrn_measured_fraction_theta_max 0.996
_diffrn_measurement_device_type 'CCD area detector'
_diffrn_measurement_method 'phi and omega scans'
_diffrn_radiation_monochromator graphite
_diffrn_radiation_source 'fine-focus sealed tube'
_diffrn_radiation_type MoK\a
_diffrn_radiation_wavelength 0.71073
_diffrn_reflns_av_R_equivalents 0.0279
_diffrn_reflns_av_unetI/netI 0.0523
_diffrn_reflns_limit_h_max 15
_diffrn_reflns_limit_h_min -15
_diffrn_reflns_limit_k_max 10
_diffrn_reflns_limit_k_min -16
_diffrn_reflns_limit_l_max 32
_diffrn_reflns_limit_l_min -33
_diffrn_reflns_number 27196
_diffrn_reflns_theta_full 25.00
_diffrn_reflns_theta_max 25.00
_diffrn_reflns_theta_min 1.52
_diffrn_standards_decay_% none
_diffrn_standards_interval_count none
_diffrn_standards_interval_time none
_diffrn_standards_number none
_exptl_absorpt_coefficient_mu 2.918
_exptl_absorpt_correction_T_max 0.5118
_exptl_absorpt_correction_T_min 0.4757
_exptl_absorpt_correction_type empirical
_exptl_absorpt_process_details SADABS
_exptl_crystal_colour colourless
_exptl_crystal_density_diffrn 1.709
_exptl_crystal_density_meas ?
_exptl_crystal_density_method 'not measured'
_exptl_crystal_description block
_exptl_crystal_F_000 2456
_exptl_crystal_size_max 0.25
_exptl_crystal_size_mid 0.23
_exptl_crystal_size_min 0.22
_refine_diff_density_max 2.015
_refine_diff_density_min -1.135
_refine_diff_density_rms 0.142
_refine_ls_extinction_method none
_refine_ls_goodness_of_fit_ref 1.093
_refine_ls_hydrogen_treatment mixed
_refine_ls_matrix_type full
_refine_ls_number_parameters 1075
_refine_ls_number_reflns 16862
_refine_ls_number_restraints 47
_refine_ls_restrained_S_all 1.096
_refine_ls_R_factor_all 0.0557
_refine_ls_R_factor_gt 0.0393
_refine_ls_shift/su_max 0.005
_refine_ls_shift/su_mean 0.000
_refine_ls_structure_factor_coef Fsqd
_refine_ls_weighting_details 'calc w=1/[\s^2^(Fo^2^)+(0.0602P)^2^+3.0370P] where P=(Fo^2^+2Fc^2^)/3'
_refine_ls_weighting_scheme calc
_refine_ls_wR_factor_gt 0.1087
_refine_ls_wR_factor_ref 0.1155
_reflns_number_gt 13392
_reflns_number_total 16862
_reflns_threshold_expression >2sigma(I)
_cod_data_source_file c5dt00249d2.cif
_cod_data_source_block trf
_cod_depositor_comments
;
The following automatic conversions were performed:

'_chemical_melting_point' value 'not measured' was changed to '?' -
the value is undefined or not given.

'_exptl_crystal_density_meas' value 'none' was changed to '?' - the
value is perceived as not measured.

Automatic conversion script
Id: cif_fix_values 3271 2015-04-21 07:52:19Z andrius 

 Adding full bibliography for 7035097--7035102.cif.
;
_cod_original_cell_volume 4803.5(17)
_cod_original_sg_symbol_H-M P-1
_cod_database_code 7035101

loop_
_symmetry_equiv_pos_as_xyz
'x, y, z'
'-x, -y, -z'

loop_
_atom_site_label
_atom_site_type_symbol
_atom_site_fract_x
_atom_site_fract_y
_atom_site_fract_z
_atom_site_U_iso_or_equiv
_atom_site_adp_type
_atom_site_occupancy
_atom_site_symmetry_multiplicity
_atom_site_calc_flag
_atom_site_refinement_flags
Tb1 Tb -0.11987(2) 2.02129(2) -0.445970(10) 0.02069(8) Uani 0.25 1 d P
Tb2 Tb -0.52847(2) 1.53760(2) -0.585020(11) 0.02270(9) Uani 0.25 1 d P
Tb3 Tb 0.03079(2) 1.87523(2) -0.939555(10) 0.01968(8) Uani 0.25 1 d P
Tb4 Tb -0.48313(2) 1.48081(2) -0.085854(10) 0.02134(8) Uani 0.25 1 d P
Eu1 Eu -0.11987(2) 2.02129(2) -0.445970(10) 0.02069(8) Uani 0.75 1 d PD
Eu2 Eu -0.52847(2) 1.53760(2) -0.585020(11) 0.02270(9) Uani 0.75 1 d PD
Eu3 Eu 0.03079(2) 1.87523(2) -0.939555(10) 0.01968(8) Uani 0.75 1 d PD
Eu4 Eu -0.48313(2) 1.48081(2) -0.085854(10) 0.02134(8) Uani 0.75 1 d PD
O1 O -0.0542(3) 1.9319(4) -0.52797(16) 0.0335(11) Uani 1 1 d .
O2 O -0.2010(4) 1.8996(4) -0.47394(17) 0.0375(12) Uani 1 1 d .
O3 O -0.3996(4) 1.5680(4) -0.54371(19) 0.0453(13) Uani 1 1 d .
O4 O -0.3763(4) 1.5907(4) -0.47126(17) 0.0406(12) Uani 1 1 d .
O5 O 0.0455(4) 1.8893(5) -0.85555(17) 0.0508(15) Uani 1 1 d .
O6 O -0.0684(4) 1.7860(4) -0.85937(16) 0.0415(12) Uani 1 1 d .
O7 O -0.3607(3) 1.5163(4) -0.64209(16) 0.0373(12) Uani 1 1 d .
O8 O -0.4046(3) 1.3921(3) -0.57681(16) 0.0328(11) Uani 1 1 d .
O9 O -0.1310(3) 1.1345(4) -0.52396(16) 0.0351(11) Uani 1 1 d .
O10 O 0.0189(3) 1.1266(4) -0.57777(16) 0.0348(11) Uani 1 1 d .
O11 O 0.2609(4) 1.6587(4) -0.85301(19) 0.0478(14) Uani 1 1 d .
O12 O 0.3253(4) 1.5080(4) -0.85876(17) 0.0418(12) Uani 1 1 d .
O13 O -0.1107(4) 1.9833(4) -0.92225(16) 0.0370(12) Uani 1 1 d .
O14 O -0.1239(3) 2.1277(3) -0.97839(15) 0.0325(11) Uani 1 1 d .
O15 O -0.4959(4) 2.3515(4) -0.86133(16) 0.0413(13) Uani 1 1 d .
O16 O -0.3875(3) 2.3868(3) -0.93298(15) 0.0319(11) Uani 1 1 d .
O17 O -0.5096(4) 1.6942(4) -0.63682(17) 0.0427(12) Uani 1 1 d .
O18 O -0.5560(5) 1.8145(4) -0.5967(2) 0.0690(19) Uani 1 1 d .
O19 O -0.4030(4) 1.5725(4) -0.04546(18) 0.0390(12) Uani 1 1 d .
O20 O -0.3890(4) 1.6068(4) 0.02551(17) 0.0382(12) Uani 1 1 d .
O21 O -0.0988(4) 1.9684(4) -0.03307(17) 0.0385(12) Uani 1 1 d .
O22 O -0.1064(4) 1.8271(4) 0.02533(17) 0.0365(11) Uani 1 1 d .
O23 O -0.2216(4) 1.9362(5) -0.36464(18) 0.0591(17) Uani 1 1 d .
O24 O -0.0865(4) 2.0179(4) -0.36204(17) 0.0446(13) Uani 1 1 d .
O25 O -0.3087(4) 2.0603(5) -0.4448(3) 0.0678(18) Uani 1 1 d D
O26 O -0.1442(5) 2.1886(4) -0.4320(2) 0.0605(16) Uani 1 1 d D
O27 O -0.5725(5) 1.4606(5) -0.6439(2) 0.0658(18) Uani 1 1 d .
O28 O -0.6106(4) 1.6425(4) -0.52777(18) 0.0456(13) Uani 1 1 d D
O29 O -0.7137(4) 1.5814(4) -0.5933(2) 0.0474(13) Uani 1 1 d D
O30 O 0.0593(4) 1.6997(4) -0.9366(2) 0.0518(14) Uani 1 1 d .
O31 O 0.2124(4) 1.8322(5) -0.92599(19) 0.0505(14) Uani 1 1 d D
O32 O -0.6230(6) 1.4755(5) -0.1326(3) 0.080(2) Uani 1 1 d D
O33 O -0.4639(4) 1.3215(4) -0.1098(2) 0.0506(14) Uani 1 1 d D
O34 O -0.3824(4) 1.3621(4) -0.02950(17) 0.0390(12) Uani 1 1 d D
C1 C -0.1748(5) 1.8235(5) -0.5427(2) 0.0238(13) Uani 1 1 d .
C2 C -0.2495(5) 1.7524(5) -0.5189(2) 0.0263(14) Uani 1 1 d .
H2 H -0.2761 1.7450 -0.4850 0.032 Uiso 1 1 calc R
C3 C -0.2843(5) 1.6929(5) -0.5450(2) 0.0249(13) Uani 1 1 d .
C4 C -0.2480(5) 1.7053(5) -0.5957(2) 0.0296(15) Uani 1 1 d .
H4 H -0.2741 1.6670 -0.6135 0.036 Uiso 1 1 calc R
C5 C -0.1711(5) 1.7762(5) -0.6207(2) 0.0289(15) Uani 1 1 d .
C6 C -0.1343(5) 1.8333(5) -0.5934(2) 0.0278(14) Uani 1 1 d .
H6 H -0.0821 1.8786 -0.6091 0.033 Uiso 1 1 calc R
C7 C -0.1329(5) 1.7882(5) -0.6760(2) 0.0315(15) Uani 1 1 d .
C8 C -0.0384(7) 1.8319(7) -0.6982(3) 0.059(3) Uani 1 1 d .
H8 H 0.0027 1.8525 -0.6790 0.071 Uiso 1 1 calc R
C9 C -0.0051(7) 1.8448(7) -0.7498(3) 0.061(3) Uani 1 1 d .
H9 H 0.0583 1.8748 -0.7647 0.073 Uiso 1 1 calc R
C10 C -0.0637(5) 1.8143(5) -0.7788(2) 0.0317(15) Uani 1 1 d .
C11 C -0.1532(6) 1.7641(7) -0.7560(3) 0.046(2) Uani 1 1 d .
H11 H -0.1914 1.7386 -0.7748 0.055 Uiso 1 1 calc R
C12 C -0.1869(6) 1.7514(7) -0.7048(2) 0.049(2) Uani 1 1 d .
H12 H -0.2477 1.7171 -0.6898 0.059 Uiso 1 1 calc R
C13 C -0.1407(5) 1.8887(5) -0.5133(2) 0.0251(14) Uani 1 1 d .
C14 C -0.3601(5) 1.6121(5) -0.5183(2) 0.0256(14) Uani 1 1 d .
C15 C -0.0272(5) 1.8304(5) -0.8347(2) 0.0304(15) Uani 1 1 d .
C16 C -0.2338(5) 1.3827(5) -0.6251(2) 0.0294(15) Uani 1 1 d .
C17 C -0.2046(5) 1.2981(5) -0.5920(2) 0.0295(15) Uani 1 1 d .
H17 H -0.2503 1.2713 -0.5628 0.035 Uiso 1 1 calc R
C18 C -0.1056(5) 1.2526(5) -0.6025(2) 0.0308(15) Uani 1 1 d .
C19 C -0.0387(5) 1.2927(5) -0.6466(2) 0.0326(16) Uani 1 1 d .
H19 H 0.0262 1.2614 -0.6539 0.039 Uiso 1 1 calc R
C20 C -0.0666(5) 1.3790(6) -0.6804(2) 0.0357(17) Uani 1 1 d .
C21 C -0.1647(5) 1.4228(5) -0.6686(2) 0.0346(16) Uani 1 1 d .
H21 H -0.1847 1.4805 -0.6903 0.041 Uiso 1 1 calc R
C22 C 0.0109(5) 1.4262(6) -0.7248(2) 0.0364(17) Uani 1 1 d .
C23 C 0.0170(6) 1.5288(6) -0.7401(3) 0.054(2) Uani 1 1 d .
H23 H -0.0320 1.5682 -0.7241 0.064 Uiso 1 1 calc R
C24 C 0.0934(6) 1.5751(7) -0.7785(3) 0.057(2) Uani 1 1 d .
H24 H 0.0953 1.6444 -0.7877 0.069 Uiso 1 1 calc R
C25 C 0.1677(5) 1.5177(6) -0.8034(2) 0.0383(17) Uani 1 1 d .
C26 C 0.1597(5) 1.4152(6) -0.7892(3) 0.0415(18) Uani 1 1 d .
H26 H 0.2068 1.3756 -0.8059 0.050 Uiso 1 1 calc R
C27 C 0.0820(5) 1.3694(6) -0.7500(3) 0.0418(18) Uani 1 1 d .
H27 H 0.0786 1.3001 -0.7410 0.050 Uiso 1 1 calc R
C28 C -0.3393(5) 1.4325(5) -0.6141(2) 0.0284(15) Uani 1 1 d .
C29 C -0.0702(5) 1.1637(5) -0.5652(2) 0.0289(14) Uani 1 1 d .
C30 C 0.2564(5) 1.5647(6) -0.8414(3) 0.0381(17) Uani 1 1 d .
C31 C -0.2375(5) 2.1026(5) -0.8999(2) 0.0289(14) Uani 1 1 d .
C32 C -0.2848(5) 2.1963(5) -0.9119(2) 0.0294(15) Uani 1 1 d .
H32 H -0.2613 2.2396 -0.9425 0.035 Uiso 1 1 calc R
C33 C -0.3669(5) 2.2269(5) -0.8789(2) 0.0279(14) Uani 1 1 d .
C34 C -0.4009(5) 2.1622(5) -0.8333(2) 0.0336(16) Uani 1 1 d .
H34 H -0.4548 2.1829 -0.8108 0.040 Uiso 1 1 calc R
C35 C -0.3564(5) 2.0669(5) -0.8204(2) 0.0319(15) Uani 1 1 d .
C36 C -0.2734(5) 2.0383(5) -0.8541(2) 0.0327(15) Uani 1 1 d .
H36 H -0.2419 1.9752 -0.8458 0.039 Uiso 1 1 calc R
C37 C -0.3983(5) 1.9955(5) -0.7723(2) 0.0351(16) Uani 1 1 d .
C38 C -0.4008(6) 1.8954(5) -0.7703(3) 0.0435(19) Uani 1 1 d .
H38 H -0.3757 1.8723 -0.7990 0.052 Uiso 1 1 calc R
C39 C -0.4408(6) 1.8278(6) -0.7258(3) 0.0439(19) Uani 1 1 d .
H39 H -0.4411 1.7602 -0.7251 0.053 Uiso 1 1 calc R
C40 C -0.4797(5) 1.8604(5) -0.6829(2) 0.0372(17) Uani 1 1 d .
C41 C -0.4785(7) 1.9602(6) -0.6844(3) 0.055(2) Uani 1 1 d .
H41 H -0.5043 1.9829 -0.6557 0.066 Uiso 1 1 calc R
C42 C -0.4390(7) 2.0279(6) -0.7286(3) 0.055(2) Uani 1 1 d .
H42 H -0.4396 2.0955 -0.7292 0.066 Uiso 1 1 calc R
C43 C -0.1508(5) 2.0684(5) -0.9363(2) 0.0282(14) Uani 1 1 d .
C44 C -0.4192(5) 2.3276(5) -0.8923(2) 0.0288(14) Uani 1 1 d .
C45 C -0.5189(6) 1.7843(6) -0.6350(3) 0.0395(18) Uani 1 1 d .
C46 C -0.3015(4) 1.7079(5) -0.0477(2) 0.0227(13) Uani 1 1 d .
C47 C -0.2482(5) 1.7535(5) -0.0208(2) 0.0245(13) Uani 1 1 d .
H47 H -0.2544 1.7296 0.0137 0.029 Uiso 1 1 calc R
C48 C -0.1856(5) 1.8349(5) -0.0452(2) 0.0257(14) Uani 1 1 d .
C49 C -0.1763(5) 1.8693(5) -0.0961(2) 0.0298(15) Uani 1 1 d .
H49 H -0.1366 1.9250 -0.1121 0.036 Uiso 1 1 calc R
C50 C -0.2244(5) 1.8235(5) -0.1245(2) 0.0297(15) Uani 1 1 d .
C51 C -0.2880(5) 1.7419(5) -0.1001(2) 0.0294(15) Uani 1 1 d .
H51 H -0.3212 1.7105 -0.1185 0.035 Uiso 1 1 calc R
C52 C -0.2097(5) 1.8590(5) -0.1801(2) 0.0321(15) Uani 1 1 d .
C53 C -0.2865(6) 1.8510(6) -0.2069(3) 0.045(2) Uani 1 1 d .
H53 H -0.3495 1.8230 -0.1898 0.054 Uiso 1 1 calc R
C54 C -0.2722(6) 1.8836(7) -0.2585(3) 0.045(2) Uani 1 1 d .
H54 H -0.3257 1.8788 -0.2755 0.054 Uiso 1 1 calc R
C55 C -0.1779(5) 1.9234(5) -0.2847(2) 0.0325(16) Uani 1 1 d .
C56 C -0.1007(6) 1.9308(6) -0.2588(2) 0.0407(18) Uani 1 1 d .
H56 H -0.0368 1.9565 -0.2762 0.049 Uiso 1 1 calc R
C57 C -0.1161(6) 1.9004(6) -0.2067(2) 0.0400(18) Uani 1 1 d .
H57 H -0.0634 1.9079 -0.1897 0.048 Uiso 1 1 calc R
C58 C -0.3696(5) 1.6233(5) -0.0210(2) 0.0264(14) Uani 1 1 d .
C59 C -0.1273(5) 1.8803(5) -0.0151(2) 0.0259(14) Uani 1 1 d .
C60 C -0.1606(5) 1.9616(6) -0.3409(2) 0.0344(16) Uani 1 1 d .
N1 N -0.6220(10) 1.3715(10) -0.6915(5) 0.125(4) Uiso 1 1 d .
N2 N 0.1083(7) 1.5664(8) -0.9729(4) 0.089(3) Uiso 1 1 d .
C61 C -0.5591(15) 1.4289(14) -0.6783(7) 0.147(6) Uiso 1 1 d .
H61 H -0.4964 1.4447 -0.7001 0.177 Uiso 1 1 calc R
C62 C -0.7084(18) 1.3036(18) -0.6599(9) 0.233(11) Uiso 1 1 d .
H62A H -0.7359 1.2700 -0.6807 0.350 Uiso 1 1 calc R
H62B H -0.7632 1.3427 -0.6449 0.350 Uiso 1 1 calc R
H62C H -0.6806 1.2551 -0.6342 0.350 Uiso 1 1 calc R
C63 C -0.5740(15) 1.3508(16) -0.7416(7) 0.184(8) Uiso 1 1 d .
H63A H -0.6191 1.3094 -0.7508 0.277 Uiso 1 1 calc R
H63B H -0.5072 1.3172 -0.7394 0.277 Uiso 1 1 calc R
H63C H -0.5651 1.4127 -0.7665 0.277 Uiso 1 1 calc R
C64 C 0.0757(8) 1.6623(9) -0.9742(4) 0.083(3) Uiso 1 1 d .
H64 H 0.0648 1.7031 -1.0047 0.100 Uiso 1 1 calc R
C65 C 0.1390(11) 1.5336(11) -1.0207(5) 0.113(4) Uiso 1 1 d .
H65A H 0.1602 1.4643 -1.0136 0.170 Uiso 1 1 calc R
H65B H 0.1961 1.5724 -1.0414 0.170 Uiso 1 1 calc R
H65C H 0.0806 1.5432 -1.0380 0.170 Uiso 1 1 calc R
C66 C 0.1133(13) 1.4996(13) -0.9230(6) 0.143(6) Uiso 1 1 d .
H66A H 0.1373 1.4341 -0.9268 0.214 Uiso 1 1 calc R
H66B H 0.0450 1.4959 -0.9027 0.214 Uiso 1 1 calc R
H66C H 0.1608 1.5256 -0.9073 0.214 Uiso 1 1 calc R
O35 O 0.6029(5) 0.1536(5) -0.0041(2) 0.0660(17) Uiso 1 1 d .
N3 N 0.5437(5) 0.0181(6) 0.0565(3) 0.0542(18) Uiso 1 1 d .
C67 C 0.5391(8) 0.1147(8) 0.0340(4) 0.073(3) Uiso 1 1 d .
H67 H 0.4863 0.1550 0.0470 0.088 Uiso 1 1 calc R
C68 C 0.4647(11) -0.0178(11) 0.0995(5) 0.117(5) Uiso 1 1 d .
H68A H 0.4775 -0.0877 0.1128 0.176 Uiso 1 1 calc R
H68B H 0.3971 -0.0078 0.0897 0.176 Uiso 1 1 calc R
H68C H 0.4669 0.0181 0.1245 0.176 Uiso 1 1 calc R
C69 C 0.6257(9) -0.0462(9) 0.0409(4) 0.093(4) Uiso 1 1 d .
H69A H 0.6163 -0.1122 0.0621 0.139 Uiso 1 1 calc R
H69B H 0.6914 -0.0221 0.0432 0.139 Uiso 1 1 calc R
H69C H 0.6253 -0.0480 0.0070 0.139 Uiso 1 1 calc R
O36 O 0.2184(5) 0.7485(6) 0.3450(3) 0.0754(19) Uiso 1 1 d .
N4 N 0.2867(6) 0.7742(6) 0.2629(3) 0.065(2) Uiso 1 1 d .
C70 C 0.2418(8) 0.8041(9) 0.3023(4) 0.080(3) Uiso 1 1 d .
H70 H 0.2258 0.8720 0.2985 0.096 Uiso 1 1 calc R
C71 C 0.3060(10) 0.8427(10) 0.2146(5) 0.101(4) Uiso 1 1 d .
H71A H 0.3403 0.8075 0.1901 0.151 Uiso 1 1 calc R
H71B H 0.3498 0.8945 0.2157 0.151 Uiso 1 1 calc R
H71C H 0.2408 0.8716 0.2057 0.151 Uiso 1 1 calc R
C72 C 0.3219(9) 0.6679(9) 0.2678(5) 0.093(4) Uiso 1 1 d .
H72A H 0.3539 0.6578 0.2356 0.140 Uiso 1 1 calc R
H72B H 0.2629 0.6259 0.2810 0.140 Uiso 1 1 calc R
H72C H 0.3718 0.6513 0.2901 0.140 Uiso 1 1 calc R
O37 O 0.8650(5) 0.3869(6) 0.5105(3) 0.0761(19) Uiso 1 1 d .
N5 N 0.9848(5) 0.4533(5) 0.4435(3) 0.0522(17) Uiso 1 1 d .
C73 C 0.8898(7) 0.4497(8) 0.4714(4) 0.066(3) Uiso 1 1 d .
H73 H 0.8396 0.4973 0.4605 0.079 Uiso 1 1 calc R
C74 C 1.0074(9) 0.5322(9) 0.3996(4) 0.093(4) Uiso 1 1 d .
H74A H 1.0787 0.5250 0.3838 0.140 Uiso 1 1 calc R
H74B H 0.9969 0.5953 0.4086 0.140 Uiso 1 1 calc R
H74C H 0.9617 0.5292 0.3768 0.140 Uiso 1 1 calc R
C75 C 1.0636(9) 0.3797(9) 0.4566(4) 0.089(3) Uiso 1 1 d .
H75A H 1.1265 0.3943 0.4325 0.134 Uiso 1 1 calc R
H75B H 1.0405 0.3152 0.4571 0.134 Uiso 1 1 calc R
H75C H 1.0769 0.3799 0.4892 0.134 Uiso 1 1 calc R
O38 O 0.7086(11) 0.4099(13) 0.2121(6) 0.197(6) Uiso 1 1 d .
N6 N 0.807(2) 0.251(2) 0.2260(11) 0.305(13) Uiso 1 1 d D
C76 C 0.724(3) 0.301(3) 0.2487(14) 0.298(16) Uiso 1 1 d D
H76 H 0.6828 0.2759 0.2798 0.358 Uiso 1 1 calc R
C77 C 0.859(2) 0.295(2) 0.1777(11) 0.298(16) Uiso 1 1 d D
H77A H 0.9135 0.2502 0.1672 0.446 Uiso 1 1 calc R
H77B H 0.8882 0.3563 0.1780 0.446 Uiso 1 1 calc R
H77C H 0.8098 0.3084 0.1550 0.446 Uiso 1 1 calc R
C78 C 0.804(3) 0.166(2) 0.2680(12) 0.333(19) Uiso 1 1 d D
H78A H 0.8574 0.1179 0.2604 0.499 Uiso 1 1 calc R
H78B H 0.7366 0.1362 0.2749 0.499 Uiso 1 1 calc R
H78C H 0.8145 0.1872 0.2968 0.499 Uiso 1 1 calc R
O39 O 0.6071(16) 0.2065(16) 0.3346(8) 0.265(8) Uiso 1 1 d D
N7 N 0.565(2) 0.117(3) 0.4272(12) 0.343(15) Uiso 1 1 d D
C79 C 0.536(3) 0.185(3) 0.3823(11) 0.44(3) Uiso 1 1 d D
H79 H 0.4699 0.2161 0.3844 0.526 Uiso 1 1 calc R
C80 C 0.532(2) 0.145(2) 0.4742(10) 0.274(14) Uiso 1 1 d D
H80A H 0.4741 0.1925 0.4715 0.411 Uiso 1 1 calc R
H80B H 0.5888 0.1755 0.4821 0.411 Uiso 1 1 calc R
H80C H 0.5114 0.0872 0.5001 0.411 Uiso 1 1 calc R
C81 C 0.654(2) 0.051(2) 0.4143(11) 0.278(14) Uiso 1 1 d D
H81A H 0.6589 0.0472 0.3803 0.418 Uiso 1 1 calc R
H81B H 0.6438 -0.0143 0.4360 0.418 Uiso 1 1 calc R
H81C H 0.7174 0.0770 0.4183 0.418 Uiso 1 1 calc R
O1W O 0.6455(7) 0.5788(8) 0.2510(4) 0.122(3) Uiso 1 1 d .
O2W O 0.5933(7) 0.7214(8) 0.1686(4) 0.123(3) Uiso 1 1 d .
O3W O 0.7812(12) 0.6887(12) 0.1123(6) 0.215(6) Uiso 1 1 d .
H25A H -0.363(3) 2.011(6) -0.445(8) 0.323 Uiso 1 1 d D
H25B H -0.352(4) 2.114(10) -0.431(7) 0.323 Uiso 1 1 d D
H26A H -0.184(16) 2.212(3) -0.402(4) 0.323 Uiso 1 1 d D
H26B H -0.117(16) 2.254(3) -0.455(4) 0.323 Uiso 1 1 d D
H28A H -0.664(12) 1.618(5) -0.498(4) 0.323 Uiso 1 1 d D
H28B H -0.620(14) 1.716(2) -0.539(2) 0.323 Uiso 1 1 d D
H29A H -0.739(2) 1.625(13) -0.624(3) 0.323 Uiso 1 1 d D
H29B H -0.7777(18) 1.547(11) -0.573(5) 0.323 Uiso 1 1 d D
H31A H 0.278(2) 1.869(9) -0.945(6) 0.323 Uiso 1 1 d D
H31B H 0.240(4) 1.768(7) -0.906(7) 0.323 Uiso 1 1 d D
H32A H -0.645(11) 1.536(5) -0.157(6) 0.323 Uiso 1 1 d D
H32B H -0.691(7) 1.442(13) -0.116(2) 0.323 Uiso 1 1 d D
H33A H -0.397(6) 1.279(8) -0.109(7) 0.323 Uiso 1 1 d D
H33B H -0.492(13) 1.311(5) -0.139(5) 0.323 Uiso 1 1 d D
H34A H -0.361(14) 1.372(6) 0.002(4) 0.323 Uiso 1 1 d D
H34B H -0.381(13) 1.2858(15) -0.023(6) 0.323 Uiso 1 1 d D

loop_
_atom_site_aniso_label
_atom_site_aniso_U_11
_atom_site_aniso_U_22
_atom_site_aniso_U_33
_atom_site_aniso_U_23
_atom_site_aniso_U_13
_atom_site_aniso_U_12
Tb1 0.02448(16) 0.02137(17) 0.01375(15) -0.00274(12) 0.00101(11) -0.00088(12)
Tb2 0.02281(16) 0.02168(17) 0.01920(16) 0.00019(12) 0.00172(12) -0.00331(12)
Tb3 0.02342(16) 0.01980(17) 0.01414(15) -0.00283(12) 0.00028(11) -0.00291(12)
Tb4 0.02611(16) 0.01759(17) 0.01694(15) -0.00223(12) 0.00337(12) -0.00350(12)
Eu1 0.02448(16) 0.02137(17) 0.01375(15) -0.00274(12) 0.00101(11) -0.00088(12)
Eu2 0.02281(16) 0.02168(17) 0.01920(16) 0.00019(12) 0.00172(12) -0.00331(12)
Eu3 0.02342(16) 0.01980(17) 0.01414(15) -0.00283(12) 0.00028(11) -0.00291(12)
Eu4 0.02611(16) 0.01759(17) 0.01694(15) -0.00223(12) 0.00337(12) -0.00350(12)
O1 0.037(3) 0.033(3) 0.029(2) -0.004(2) -0.003(2) -0.014(2)
O2 0.040(3) 0.046(3) 0.031(3) -0.022(2) 0.004(2) -0.005(2)
O3 0.045(3) 0.052(3) 0.042(3) -0.011(3) -0.007(2) -0.023(3)
O4 0.045(3) 0.040(3) 0.029(3) 0.001(2) 0.008(2) -0.018(2)
O5 0.048(3) 0.078(4) 0.024(3) -0.008(3) 0.004(2) -0.024(3)
O6 0.067(3) 0.038(3) 0.018(2) -0.003(2) -0.002(2) -0.014(3)
O7 0.033(2) 0.037(3) 0.030(3) 0.007(2) 0.004(2) 0.008(2)
O8 0.028(2) 0.030(3) 0.033(3) 0.000(2) 0.004(2) -0.001(2)
O9 0.038(3) 0.037(3) 0.021(2) 0.003(2) 0.000(2) 0.007(2)
O10 0.038(3) 0.032(3) 0.027(2) 0.001(2) -0.001(2) 0.010(2)
O11 0.049(3) 0.038(3) 0.041(3) 0.002(3) 0.011(2) 0.006(2)
O12 0.041(3) 0.041(3) 0.032(3) -0.003(2) 0.015(2) 0.003(2)
O13 0.041(3) 0.035(3) 0.026(2) -0.001(2) 0.008(2) 0.009(2)
O14 0.041(3) 0.032(3) 0.017(2) -0.002(2) 0.0073(19) 0.000(2)
O15 0.051(3) 0.031(3) 0.025(2) 0.004(2) 0.014(2) 0.014(2)
O16 0.040(3) 0.027(3) 0.020(2) 0.001(2) 0.0082(19) 0.003(2)
O17 0.059(3) 0.024(3) 0.032(3) 0.003(2) 0.010(2) -0.001(2)
O18 0.108(5) 0.035(3) 0.039(3) 0.005(3) 0.025(3) 0.011(3)
O19 0.047(3) 0.027(3) 0.046(3) -0.012(2) -0.005(2) -0.015(2)
O20 0.041(3) 0.041(3) 0.027(3) -0.002(2) 0.005(2) -0.016(2)
O21 0.052(3) 0.032(3) 0.031(3) -0.007(2) 0.001(2) -0.020(2)
O22 0.044(3) 0.039(3) 0.031(3) -0.005(2) -0.016(2) -0.012(2)
O23 0.048(3) 0.105(5) 0.022(3) -0.008(3) -0.003(2) -0.024(3)
O24 0.064(3) 0.045(3) 0.022(2) -0.001(2) 0.000(2) -0.028(3)
O25 0.042(3) 0.071(5) 0.089(5) -0.028(4) -0.006(3) 0.017(3)
O26 0.110(5) 0.029(3) 0.042(3) -0.017(3) -0.005(3) 0.011(3)
O27 0.077(4) 0.091(5) 0.042(3) -0.041(4) -0.016(3) 0.020(4)
O28 0.065(3) 0.035(3) 0.029(3) -0.006(2) 0.008(2) 0.002(3)
O29 0.033(3) 0.057(4) 0.051(3) -0.012(3) -0.009(2) 0.006(2)
O30 0.069(4) 0.037(3) 0.047(3) -0.014(3) -0.003(3) 0.006(3)
O31 0.038(3) 0.068(4) 0.039(3) -0.003(3) -0.009(2) 0.007(3)
O32 0.126(6) 0.055(4) 0.075(5) -0.015(4) -0.063(5) 0.000(4)
O33 0.052(3) 0.045(3) 0.060(4) -0.030(3) 0.003(3) -0.008(3)
O34 0.049(3) 0.037(3) 0.031(3) -0.007(2) -0.011(2) 0.006(2)
C1 0.025(3) 0.028(4) 0.016(3) -0.002(3) 0.001(2) -0.004(3)
C2 0.029(3) 0.029(4) 0.020(3) -0.006(3) -0.001(3) -0.004(3)
C3 0.028(3) 0.021(3) 0.022(3) -0.001(3) 0.000(3) -0.007(3)
C4 0.037(4) 0.033(4) 0.017(3) -0.003(3) 0.000(3) -0.015(3)
C5 0.031(3) 0.036(4) 0.017(3) -0.005(3) 0.002(3) -0.013(3)
C6 0.030(3) 0.031(4) 0.020(3) -0.004(3) 0.002(3) -0.011(3)
C7 0.039(4) 0.033(4) 0.021(3) -0.006(3) 0.001(3) -0.012(3)
C8 0.065(5) 0.096(7) 0.020(4) -0.016(4) 0.005(4) -0.050(5)
C9 0.067(6) 0.090(7) 0.026(4) -0.022(4) 0.016(4) -0.043(5)
C10 0.042(4) 0.033(4) 0.019(3) -0.007(3) 0.000(3) -0.005(3)
C11 0.048(4) 0.069(6) 0.024(4) -0.020(4) -0.002(3) -0.012(4)
C12 0.044(4) 0.080(6) 0.019(4) -0.004(4) 0.007(3) -0.029(4)
C13 0.028(3) 0.020(3) 0.025(3) 0.000(3) -0.004(3) -0.006(3)
C14 0.027(3) 0.022(3) 0.025(3) -0.003(3) 0.002(3) -0.005(3)
C15 0.037(4) 0.034(4) 0.018(3) -0.004(3) -0.004(3) 0.002(3)
C16 0.025(3) 0.031(4) 0.027(3) -0.001(3) 0.000(3) 0.000(3)
C17 0.025(3) 0.035(4) 0.020(3) 0.004(3) 0.003(3) -0.002(3)
C18 0.032(3) 0.034(4) 0.023(3) -0.003(3) -0.003(3) 0.007(3)
C19 0.029(3) 0.032(4) 0.028(4) 0.000(3) 0.005(3) 0.008(3)
C20 0.030(4) 0.040(4) 0.028(4) 0.002(3) 0.001(3) 0.005(3)
C21 0.034(4) 0.034(4) 0.023(3) 0.007(3) 0.006(3) 0.006(3)
C22 0.029(3) 0.037(4) 0.029(4) 0.005(3) 0.008(3) 0.009(3)
C23 0.042(4) 0.051(5) 0.045(5) 0.005(4) 0.020(3) 0.017(4)
C24 0.051(5) 0.044(5) 0.050(5) 0.016(4) 0.018(4) 0.008(4)
C25 0.035(4) 0.041(5) 0.027(4) 0.005(3) 0.004(3) 0.009(3)
C26 0.036(4) 0.041(5) 0.038(4) -0.008(4) 0.012(3) 0.004(3)
C27 0.040(4) 0.034(4) 0.041(4) -0.004(3) 0.007(3) 0.006(3)
C28 0.028(3) 0.032(4) 0.020(3) -0.001(3) 0.004(3) 0.001(3)
C29 0.033(4) 0.028(4) 0.022(3) -0.003(3) -0.002(3) 0.003(3)
C30 0.035(4) 0.038(5) 0.029(4) 0.004(3) 0.007(3) 0.003(3)
C31 0.036(4) 0.024(4) 0.023(3) -0.004(3) 0.000(3) 0.005(3)
C32 0.037(4) 0.029(4) 0.018(3) -0.002(3) 0.004(3) -0.004(3)
C33 0.030(3) 0.023(4) 0.024(3) 0.000(3) 0.002(3) 0.004(3)
C34 0.034(4) 0.026(4) 0.031(4) -0.003(3) 0.010(3) 0.006(3)
C35 0.037(4) 0.025(4) 0.025(3) 0.001(3) 0.005(3) 0.004(3)
C36 0.039(4) 0.020(4) 0.030(4) 0.000(3) 0.004(3) 0.004(3)
C37 0.041(4) 0.027(4) 0.025(3) 0.003(3) 0.009(3) 0.004(3)
C38 0.062(5) 0.029(4) 0.029(4) -0.002(3) 0.010(3) -0.003(4)
C39 0.063(5) 0.026(4) 0.035(4) -0.002(3) 0.006(4) -0.002(3)
C40 0.045(4) 0.027(4) 0.029(4) 0.004(3) 0.006(3) 0.005(3)
C41 0.081(6) 0.032(5) 0.037(4) -0.005(4) 0.016(4) 0.006(4)
C42 0.084(6) 0.022(4) 0.038(4) 0.004(3) 0.026(4) 0.001(4)
C43 0.033(3) 0.025(4) 0.025(3) -0.008(3) -0.002(3) 0.004(3)
C44 0.035(4) 0.024(4) 0.025(3) -0.006(3) 0.000(3) 0.000(3)
C45 0.047(4) 0.030(4) 0.028(4) 0.003(3) 0.010(3) 0.008(3)
C46 0.025(3) 0.019(3) 0.022(3) -0.005(3) 0.001(2) -0.007(2)
C47 0.028(3) 0.023(3) 0.018(3) -0.001(3) 0.002(2) -0.003(3)
C48 0.034(3) 0.021(3) 0.022(3) -0.003(3) -0.003(3) -0.011(3)
C49 0.036(4) 0.026(4) 0.024(3) 0.003(3) -0.005(3) -0.013(3)
C50 0.035(4) 0.033(4) 0.019(3) -0.005(3) 0.004(3) -0.010(3)
C51 0.033(3) 0.032(4) 0.024(3) -0.008(3) -0.001(3) -0.010(3)
C52 0.038(4) 0.037(4) 0.019(3) -0.003(3) -0.003(3) -0.010(3)
C53 0.038(4) 0.072(6) 0.025(4) -0.007(4) 0.002(3) -0.029(4)
C54 0.040(4) 0.073(6) 0.024(4) -0.007(4) -0.007(3) -0.018(4)
C55 0.043(4) 0.034(4) 0.018(3) -0.005(3) 0.001(3) -0.002(3)
C56 0.049(4) 0.051(5) 0.023(4) -0.009(3) -0.003(3) -0.013(4)
C57 0.040(4) 0.059(5) 0.017(3) 0.002(3) -0.001(3) -0.022(4)
C58 0.024(3) 0.022(3) 0.033(4) -0.006(3) -0.004(3) -0.004(3)
C59 0.026(3) 0.024(4) 0.025(3) -0.002(3) 0.002(3) -0.011(3)
C60 0.043(4) 0.041(4) 0.020(3) -0.011(3) -0.004(3) -0.002(3)

loop_
_atom_type_symbol
_atom_type_description
_atom_type_scat_dispersion_real
_atom_type_scat_dispersion_imag
_atom_type_scat_source
C C 0.0033 0.0016 'International Tables Vol C Tables 4.2.6.8 and 6.1.1.4'
H H 0.0000 0.0000 'International Tables Vol C Tables 4.2.6.8 and 6.1.1.4'
N N 0.0061 0.0033 'International Tables Vol C Tables 4.2.6.8 and 6.1.1.4'
O O 0.0106 0.0060 'International Tables Vol C Tables 4.2.6.8 and 6.1.1.4'
Eu Eu -0.1578 3.6682 'International Tables Vol C Tables 4.2.6.8 and 6.1.1.4'
Tb Tb -0.1723 4.1537 'International Tables Vol C Tables 4.2.6.8 and 6.1.1.4'

loop_
_geom_angle_atom_site_label_1
_geom_angle_atom_site_label_2
_geom_angle_atom_site_label_3
_geom_angle
_geom_angle_site_symmetry_1
_geom_angle_site_symmetry_3
O1 Tb1 O10 74.71(17) 2_594 2_584
O1 Tb1 O9 79.53(16) 2_594 1_565
O10 Tb1 O9 133.38(15) 2_584 1_565
O1 Tb1 O2 125.52(15) 2_594 .
O10 Tb1 O2 76.60(17) 2_584 .
O9 Tb1 O2 88.19(17) 1_565 .
O1 Tb1 O26 82.5(2) 2_594 .
O10 Tb1 O26 139.5(2) 2_584 .
O9 Tb1 O26 72.13(18) 1_565 .
O2 Tb1 O26 142.7(2) . .
O1 Tb1 O24 84.28(16) 2_594 .
O10 Tb1 O24 74.07(18) 2_584 .
O9 Tb1 O24 140.87(17) 1_565 .
O2 Tb1 O24 129.57(16) . .
O26 Tb1 O24 70.58(19) . .
O1 Tb1 O25 150.3(2) 2_594 .
O10 Tb1 O25 134.5(2) 2_584 .
O9 Tb1 O25 74.7(2) 1_565 .
O2 Tb1 O25 68.53(19) . .
O26 Tb1 O25 75.8(2) . .
O24 Tb1 O25 106.8(2) . .
O1 Tb1 O23 133.47(16) 2_594 .
O10 Tb1 O23 76.97(19) 2_584 .
O9 Tb1 O23 144.45(17) 1_565 .
O2 Tb1 O23 81.42(18) . .
O26 Tb1 O23 96.3(2) . .
O24 Tb1 O23 52.58(16) . .
O25 Tb1 O23 69.9(2) . .
O1 Tb1 C60 108.80(18) 2_594 .
O10 Tb1 C60 72.64(18) 2_584 .
O9 Tb1 C60 153.59(18) 1_565 .
O2 Tb1 C60 105.29(19) . .
O26 Tb1 C60 83.9(2) . .
O24 Tb1 C60 26.36(18) . .
O25 Tb1 C60 89.0(2) . .
O23 Tb1 C60 26.27(18) . .
O1 Tb1 O1 77.74(16) 2_594 .
O10 Tb1 O1 69.37(15) 2_584 .
O9 Tb1 O1 67.56(15) 1_565 .
O2 Tb1 O1 48.91(14) . .
O26 Tb1 O1 137.56(16) . .
O24 Tb1 O1 142.32(17) . .
O25 Tb1 O1 105.11(18) . .
O23 Tb1 O1 124.36(18) . .
C60 Tb1 O1 138.03(18) . .
O1 Tb1 C13 102.30(16) 2_594 .
O10 Tb1 C13 72.34(17) 2_584 .
O9 Tb1 C13 76.16(17) 1_565 .
O2 Tb1 C13 24.06(15) . .
O26 Tb1 C13 146.47(18) . .
O24 Tb1 C13 142.51(17) . .
O25 Tb1 C13 85.71(19) . .
O23 Tb1 C13 103.28(18) . .
C60 Tb1 C13 124.01(19) . .
O1 Tb1 C13 24.90(14) . .
O1 Tb1 Eu1 43.30(11) 2_594 2_594
O10 Tb1 Eu1 66.43(11) 2_584 2_594
O9 Tb1 Eu1 68.10(11) 1_565 2_594
O2 Tb1 Eu1 82.82(11) . 2_594
O26 Tb1 Eu1 116.29(15) . 2_594
O24 Tb1 Eu1 119.85(13) . 2_594
O25 Tb1 Eu1 133.28(16) . 2_594
O23 Tb1 Eu1 142.59(16) . 2_594
C60 Tb1 Eu1 135.09(15) . 2_594
O1 Tb1 Eu1 34.44(9) . 2_594
C13 Tb1 Eu1 59.11(12) . 2_594
O17 Tb2 O4 154.03(18) . 2_484
O17 Tb2 O3 90.04(19) . .
O4 Tb2 O3 104.90(18) 2_484 .
O17 Tb2 O27 96.3(2) . .
O4 Tb2 O27 82.6(2) 2_484 .
O3 Tb2 O27 147.3(2) . .
O17 Tb2 O28 78.80(17) . .
O4 Tb2 O28 85.31(17) 2_484 .
O3 Tb2 O28 73.03(19) . .
O27 Tb2 O28 139.6(2) . .
O17 Tb2 O8 130.03(16) . .
O4 Tb2 O8 75.50(16) 2_484 .
O3 Tb2 O8 71.84(18) . .
O27 Tb2 O8 79.77(19) . .
O28 Tb2 O8 133.57(16) . .
O17 Tb2 O29 80.21(19) . .
O4 Tb2 O29 74.86(18) 2_484 .
O3 Tb2 O29 141.37(19) . .
O27 Tb2 O29 71.2(2) . .
O28 Tb2 O29 68.43(18) . .
O8 Tb2 O29 140.61(17) . .
O17 Tb2 O7 78.28(16) . .
O4 Tb2 O7 125.60(17) 2_484 .
O3 Tb2 O7 75.56(17) . .
O27 Tb2 O7 74.46(19) . .
O28 Tb2 O7 140.75(18) . .
O8 Tb2 O7 52.46(14) . .
O29 Tb2 O7 136.82(16) . .
O17 Tb2 C28 104.14(18) . .
O4 Tb2 C28 100.93(18) 2_484 .
O3 Tb2 C28 70.13(19) . .
O27 Tb2 C28 77.3(2) . .
O28 Tb2 C28 143.01(19) . .
O8 Tb2 C28 26.07(16) . .
O29 Tb2 C28 148.50(19) . .
O7 Tb2 C28 26.48(16) . .
O21 Tb3 O13 75.53(18) 2_594 .
O21 Tb3 O14 77.69(16) 2_594 2_593
O13 Tb3 O14 125.00(15) . 2_593
O21 Tb3 O22 121.92(17) 2_594 1_554
O13 Tb3 O22 75.05(17) . 1_554
O14 Tb3 O22 80.03(16) 2_593 1_554
O21 Tb3 O30 146.64(18) 2_594 .
O13 Tb3 O30 137.27(18) . .
O14 Tb3 O30 76.30(17) 2_593 .
O22 Tb3 O30 73.29(18) 1_554 .
O21 Tb3 O5 85.83(18) 2_594 .
O13 Tb3 O5 78.22(18) . .
O14 Tb3 O5 145.58(16) 2_593 .
O22 Tb3 O5 133.81(16) 1_554 .
O30 Tb3 O5 104.5(2) . .
O21 Tb3 O6 133.01(16) 2_594 .
O13 Tb3 O6 75.45(17) . .
O14 Tb3 O6 149.01(16) 2_593 .
O22 Tb3 O6 84.42(16) 1_554 .
O30 Tb3 O6 73.60(18) . .
O5 Tb3 O6 52.49(17) . .
O21 Tb3 O31 80.78(19) 2_594 .
O13 Tb3 O31 142.11(19) . .
O14 Tb3 O31 76.73(16) 2_593 .
O22 Tb3 O31 142.79(19) 1_554 .
O30 Tb3 O31 73.2(2) . .
O5 Tb3 O31 70.88(18) . .
O6 Tb3 O31 101.18(18) . .
O21 Tb3 C15 109.44(19) 2_594 .
O13 Tb3 C15 73.94(17) . .
O14 Tb3 C15 161.04(17) 2_593 .
O22 Tb3 C15 108.77(18) 1_554 .
O30 Tb3 C15 89.9(2) . .
O5 Tb3 C15 26.45(18) . .
O6 Tb3 C15 26.11(18) . .
O31 Tb3 C15 86.92(18) . .
O19 Tb4 O20 105.79(17) . 2_485
O19 Tb4 O12 84.77(18) . 2_584
O20 Tb4 O12 152.99(18) 2_485 2_584
O19 Tb4 O33 140.52(19) . .
O20 Tb4 O33 80.35(18) 2_485 .
O12 Tb4 O33 76.15(18) 2_584 .
O19 Tb4 O32 146.8(2) . .
O20 Tb4 O32 76.9(2) 2_485 .
O12 Tb4 O32 108.0(2) 2_584 .
O33 Tb4 O32 72.6(2) . .
O19 Tb4 O15 80.06(18) . 2_494
O20 Tb4 O15 126.17(17) 2_485 2_494
O12 Tb4 O15 79.64(16) 2_584 2_494
O33 Tb4 O15 128.35(18) . 2_494
O32 Tb4 O15 72.6(2) . 2_494
O19 Tb4 O34 72.70(17) . .
O20 Tb4 O34 76.53(17) 2_485 .
O12 Tb4 O34 83.35(17) 2_584 .
O33 Tb4 O34 71.02(18) . .
O32 Tb4 O34 137.8(2) . .
O15 Tb4 O34 148.99(18) 2_494 .
O19 Tb4 O16 74.14(17) . 2_494
O20 Tb4 O16 76.75(16) 2_485 2_494
O12 Tb4 O16 130.26(16) 2_584 2_494
O33 Tb4 O16 143.24(17) . 2_494
O32 Tb4 O16 74.4(2) . 2_494
O15 Tb4 O16 52.94(14) 2_494 2_494
O34 Tb4 O16 129.14(15) . 2_494
O19 Tb4 C44 75.95(18) . 2_494
O20 Tb4 C44 101.19(18) 2_485 2_494
O12 Tb4 C44 105.51(18) 2_584 2_494
O33 Tb4 C44 142.28(19) . 2_494
O32 Tb4 C44 71.1(2) . 2_494
O15 Tb4 C44 26.79(16) 2_494 2_494
O34 Tb4 C44 146.45(17) . 2_494
O16 Tb4 C44 26.16(15) 2_494 2_494
C13 O1 Eu1 168.4(4) . 2_594
C13 O1 Tb1 168.4(4) . 2_594
Eu1 O1 Tb1 0.00(2) 2_594 2_594
C13 O1 Tb1 84.5(4) . .
Eu1 O1 Tb1 102.26(15) 2_594 .
Tb1 O1 Tb1 102.26(15) 2_594 .
C13 O2 Tb1 104.9(4) . .
C14 O3 Tb2 155.2(5) . .
C14 O4 Eu2 129.6(4) . 2_484
C14 O4 Tb2 129.6(4) . 2_484
Eu2 O4 Tb2 0.00(2) 2_484 2_484
C15 O5 Tb3 93.1(4) . .
C15 O6 Tb3 93.3(4) . .
C28 O7 Tb2 92.4(4) . .
C28 O8 Tb2 94.0(4) . .
C29 O9 Eu1 136.4(4) . 1_545
C29 O9 Tb1 136.4(4) . 1_545
Eu1 O9 Tb1 0.000(15) 1_545 1_545
C29 O10 Eu1 139.4(4) . 2_584
C29 O10 Tb1 139.4(4) . 2_584
Eu1 O10 Tb1 0.000(17) 2_584 2_584
C30 O12 Eu4 139.0(5) . 2_584
C30 O12 Tb4 139.0(5) . 2_584
Eu4 O12 Tb4 0.000(16) 2_584 2_584
C43 O13 Tb3 144.6(4) . .
C43 O14 Eu3 139.5(4) . 2_593
C43 O14 Tb3 139.5(4) . 2_593
Eu3 O14 Tb3 0.000(15) 2_593 2_593
C44 O15 Eu4 93.2(4) . 2_494
C44 O15 Tb4 93.2(4) . 2_494
Eu4 O15 Tb4 0.00(2) 2_494 2_494
C44 O16 Eu4 92.7(4) . 2_494
C44 O16 Tb4 92.7(4) . 2_494
Eu4 O16 Tb4 0.000(15) 2_494 2_494
C45 O17 Tb2 140.3(4) . .
C58 O19 Tb4 173.7(4) . .
C58 O20 Eu4 133.5(4) . 2_485
C58 O20 Tb4 133.5(4) . 2_485
Eu4 O20 Tb4 0.000(11) 2_485 2_485
C59 O21 Eu3 173.2(5) . 2_594
C59 O21 Tb3 173.2(5) . 2_594
Eu3 O21 Tb3 0.000(17) 2_594 2_594
C59 O22 Eu3 119.0(4) . 1_556
C59 O22 Tb3 119.0(4) . 1_556
Eu3 O22 Tb3 0.000(15) 1_556 1_556
C60 O23 Tb1 92.2(4) . .
C60 O24 Tb1 92.8(4) . .
Tb1 O25 H25A 126(2) . .
Tb1 O25 H25B 128(2) . .
H25A O25 H25B 103(2) . .
Tb1 O26 H26A 129.1(19) . .
Tb1 O26 H26B 129.2(19) . .
H26A O26 H26B 101.7(16) . .
C61 O27 Tb2 156.8(11) . .
Tb2 O28 H28A 123(2) . .
Tb2 O28 H28B 122(2) . .
H28A O28 H28B 109(3) . .
Tb2 O29 H29A 126(2) . .
Tb2 O29 H29B 128(2) . .
H29A O29 H29B 104(2) . .
C64 O30 Tb3 125.0(7) . .
Tb3 O31 H31A 128(2) . .
Tb3 O31 H31B 128(2) . .
H31A O31 H31B 104(2) . .
Tb4 O32 H32A 122(2) . .
Tb4 O32 H32B 122(2) . .
H32A O32 H32B 103(3) . .
Tb4 O33 H33A 122(2) . .
Tb4 O33 H33B 123(2) . .
H33A O33 H33B 105(3) . .
Tb4 O34 H34A 127(2) . .
Tb4 O34 H34B 127(2) . .
H34A O34 H34B 101(2) . .
C2 C1 C6 119.5(6) . .
C2 C1 C13 119.0(5) . .
C6 C1 C13 121.5(5) . .
C3 C2 C1 120.5(6) . .
C3 C2 H2 119.7 . .
C1 C2 H2 119.7 . .
C2 C3 C4 120.3(6) . .
C2 C3 C14 120.2(5) . .
C4 C3 C14 119.4(6) . .
C3 C4 C5 120.2(6) . .
C3 C4 H4 119.9 . .
C5 C4 H4 119.9 . .
C6 C5 C4 118.7(6) . .
C6 C5 C7 122.2(6) . .
C4 C5 C7 119.1(6) . .
C5 C6 C1 120.7(6) . .
C5 C6 H6 119.6 . .
C1 C6 H6 119.6 . .
C12 C7 C8 118.3(6) . .
C12 C7 C5 121.5(6) . .
C8 C7 C5 120.1(6) . .
C7 C8 C9 119.5(7) . .
C7 C8 H8 120.3 . .
C9 C8 H8 120.3 . .
C10 C9 C8 121.4(7) . .
C10 C9 H9 119.3 . .
C8 C9 H9 119.3 . .
C11 C10 C9 118.8(6) . .
C11 C10 C15 120.5(6) . .
C9 C10 C15 120.7(6) . .
C10 C11 C12 119.9(7) . .
C10 C11 H11 120.0 . .
C12 C11 H11 120.0 . .
C7 C12 C11 121.7(7) . .
C7 C12 H12 119.1 . .
C11 C12 H12 119.1 . .
O2 C13 O1 121.5(6) . .
O2 C13 C1 118.0(5) . .
O1 C13 C1 120.5(5) . .
O2 C13 Tb1 51.0(3) . .
O1 C13 Tb1 70.6(3) . .
C1 C13 Tb1 168.1(4) . .
O3 C14 O4 124.0(6) . .
O3 C14 C3 118.5(6) . .
O4 C14 C3 117.5(6) . .
O6 C15 O5 120.8(6) . .
O6 C15 C10 120.4(6) . .
O5 C15 C10 118.8(6) . .
O6 C15 Tb3 60.6(3) . .
O5 C15 Tb3 60.4(3) . .
C10 C15 Tb3 175.3(5) . .
C17 C16 C21 119.8(6) . .
C17 C16 C28 120.3(6) . .
C21 C16 C28 119.9(6) . .
C16 C17 C18 119.8(6) . .
C16 C17 H17 120.1 . .
C18 C17 H17 120.1 . .
C19 C18 C17 119.5(6) . .
C19 C18 C29 120.2(6) . .
C17 C18 C29 120.3(6) . .
C18 C19 C20 121.5(6) . .
C18 C19 H19 119.2 . .
C20 C19 H19 119.2 . .
C21 C20 C19 117.5(6) . .
C21 C20 C22 122.0(6) . .
C19 C20 C22 120.2(6) . .
C16 C21 C20 121.9(6) . .
C16 C21 H21 119.0 . .
C20 C21 H21 119.0 . .
C27 C22 C23 118.0(6) . .
C27 C22 C20 121.2(7) . .
C23 C22 C20 120.7(6) . .
C22 C23 C24 122.3(7) . .
C22 C23 H23 118.9 . .
C24 C23 H23 118.9 . .
C23 C24 C25 120.1(8) . .
C23 C24 H24 119.9 . .
C25 C24 H24 119.9 . .
C26 C25 C24 117.7(7) . .
C26 C25 C30 120.9(6) . .
C24 C25 C30 121.3(7) . .
C25 C26 C27 121.5(7) . .
C25 C26 H26 119.2 . .
C27 C26 H26 119.2 . .
C22 C27 C26 120.4(7) . .
C22 C27 H27 119.8 . .
C26 C27 H27 119.8 . .
O8 C28 O7 120.7(6) . .
O8 C28 C16 119.8(6) . .
O7 C28 C16 119.5(5) . .
O8 C28 Tb2 59.9(3) . .
O7 C28 Tb2 61.2(3) . .
C16 C28 Tb2 172.9(5) . .
O10 C29 O9 125.9(6) . .
O10 C29 C18 116.3(5) . .
O9 C29 C18 117.8(5) . .
O12 C30 O11 123.6(6) . .
O12 C30 C25 117.6(7) . .
O11 C30 C25 118.7(6) . .
C32 C31 C36 119.1(6) . .
C32 C31 C43 121.0(6) . .
C36 C31 C43 119.9(6) . .
C31 C32 C33 121.1(6) . .
C31 C32 H32 119.5 . .
C33 C32 H32 119.5 . .
C34 C33 C32 119.0(6) . .
C34 C33 C44 120.0(5) . .
C32 C33 C44 120.9(6) . .
C33 C34 C35 121.4(6) . .
C33 C34 H34 119.3 . .
C35 C34 H34 119.3 . .
C34 C35 C36 118.4(6) . .
C34 C35 C37 120.8(6) . .
C36 C35 C37 120.7(6) . .
C31 C36 C35 121.0(6) . .
C31 C36 H36 119.5 . .
C35 C36 H36 119.5 . .
C38 C37 C42 118.0(6) . .
C38 C37 C35 120.1(6) . .
C42 C37 C35 121.9(6) . .
C37 C38 C39 120.8(7) . .
C37 C38 H38 119.6 . .
C39 C38 H38 119.6 . .
C40 C39 C38 120.7(7) . .
C40 C39 H39 119.6 . .
C38 C39 H39 119.6 . .
C41 C40 C39 119.0(7) . .
C41 C40 C45 121.9(7) . .
C39 C40 C45 119.1(7) . .
C40 C41 C42 120.5(7) . .
C40 C41 H41 119.7 . .
C42 C41 H41 119.7 . .
C41 C42 C37 120.9(7) . .
C41 C42 H42 119.6 . .
C37 C42 H42 119.6 . .
O13 C43 O14 125.3(6) . .
O13 C43 C31 117.0(6) . .
O14 C43 C31 117.7(6) . .
O16 C44 O15 121.1(6) . .
O16 C44 C33 120.2(5) . .
O15 C44 C33 118.7(6) . .
O16 C44 Eu4 61.2(3) . 2_494
O15 C44 Eu4 60.0(3) . 2_494
C33 C44 Eu4 177.8(5) . 2_494
O16 C44 Tb4 61.2(3) . 2_494
O15 C44 Tb4 60.0(3) . 2_494
C33 C44 Tb4 177.8(5) . 2_494
Eu4 C44 Tb4 0.000(18) 2_494 2_494
O18 C45 O17 124.6(7) . .
O18 C45 C40 118.7(7) . .
O17 C45 C40 116.7(6) . .
C47 C46 C51 119.3(6) . .
C47 C46 C58 119.8(5) . .
C51 C46 C58 120.9(6) . .
C46 C47 C48 120.5(5) . .
C46 C47 H47 119.7 . .
C48 C47 H47 119.7 . .
C49 C48 C47 119.3(6) . .
C49 C48 C59 121.8(5) . .
C47 C48 C59 118.9(5) . .
C48 C49 C50 122.0(6) . .
C48 C49 H49 119.0 . .
C50 C49 H49 119.0 . .
C49 C50 C51 118.9(6) . .
C49 C50 C52 121.3(6) . .
C51 C50 C52 119.8(6) . .
C50 C51 C46 119.9(6) . .
C50 C51 H51 120.0 . .
C46 C51 H51 120.0 . .
C53 C52 C57 117.9(6) . .
C53 C52 C50 122.2(6) . .
C57 C52 C50 120.0(6) . .
C52 C53 C54 121.9(6) . .
C52 C53 H53 119.1 . .
C54 C53 H53 119.1 . .
C53 C54 C55 119.8(6) . .
C53 C54 H54 120.1 . .
C55 C54 H54 120.1 . .
C56 C55 C54 119.0(6) . .
C56 C55 C60 119.9(6) . .
C54 C55 C60 121.1(6) . .
C55 C56 C57 121.2(7) . .
C55 C56 H56 119.4 . .
C57 C56 H56 119.4 . .
C52 C57 C56 120.2(7) . .
C52 C57 H57 119.9 . .
C56 C57 H57 119.9 . .
O19 C58 O20 123.8(6) . .
O19 C58 C46 119.5(6) . .
O20 C58 C46 116.8(6) . .
O21 C59 O22 123.8(6) . .
O21 C59 C48 117.7(6) . .
O22 C59 C48 118.5(6) . .
O21 C59 Eu3 84.2(4) . 1_556
O22 C59 Eu3 41.0(3) . 1_556
C48 C59 Eu3 154.4(4) . 1_556
O23 C60 O24 122.2(6) . .
O23 C60 C55 118.6(6) . .
O24 C60 C55 119.3(6) . .
O23 C60 Tb1 61.5(4) . .
O24 C60 Tb1 60.8(3) . .
C55 C60 Tb1 176.2(5) . .
C61 N1 C62 130.5(17) . .
C61 N1 C63 109.8(15) . .
C62 N1 C63 116.8(16) . .
C64 N2 C66 117.0(11) . .
C64 N2 C65 119.6(11) . .
C66 N2 C65 123.5(12) . .
O27 C61 N1 128.4(19) . .
O27 C61 H61 115.8 . .
N1 C61 H61 115.8 . .
N1 C62 H62A 109.5 . .
N1 C62 H62B 109.5 . .
H62A C62 H62B 109.5 . .
N1 C62 H62C 109.5 . .
H62A C62 H62C 109.5 . .
H62B C62 H62C 109.5 . .
N1 C63 H63A 109.5 . .
N1 C63 H63B 109.5 . .
H63A C63 H63B 109.5 . .
N1 C63 H63C 109.5 . .
H63A C63 H63C 109.5 . .
H63B C63 H63C 109.5 . .
O30 C64 N2 124.2(11) . .
O30 C64 H64 117.9 . .
N2 C64 H64 117.9 . .
N2 C65 H65A 109.5 . .
N2 C65 H65B 109.5 . .
H65A C65 H65B 109.5 . .
N2 C65 H65C 109.5 . .
H65A C65 H65C 109.5 . .
H65B C65 H65C 109.5 . .
N2 C66 H66A 109.5 . .
N2 C66 H66B 109.5 . .
H66A C66 H66B 109.5 . .
N2 C66 H66C 109.5 . .
H66A C66 H66C 109.5 . .
H66B C66 H66C 109.5 . .
C67 N3 C69 121.8(9) . .
C67 N3 C68 117.4(9) . .
C69 N3 C68 120.7(10) . .
O35 C67 N3 122.7(10) . .
O35 C67 H67 118.6 . .
N3 C67 H67 118.6 . .
N3 C68 H68A 109.5 . .
N3 C68 H68B 109.5 . .
H68A C68 H68B 109.5 . .
N3 C68 H68C 109.5 . .
H68A C68 H68C 109.5 . .
H68B C68 H68C 109.5 . .
N3 C69 H69A 109.5 . .
N3 C69 H69B 109.5 . .
H69A C69 H69B 109.5 . .
N3 C69 H69C 109.5 . .
H69A C69 H69C 109.5 . .
H69B C69 H69C 109.5 . .
C70 N4 C71 121.2(10) . .
C70 N4 C72 119.6(10) . .
C71 N4 C72 119.2(9) . .
O36 C70 N4 124.8(11) . .
O36 C70 H70 117.6 . .
N4 C70 H70 117.6 . .
N4 C71 H71A 109.5 . .
N4 C71 H71B 109.5 . .
H71A C71 H71B 109.5 . .
N4 C71 H71C 109.5 . .
H71A C71 H71C 109.5 . .
H71B C71 H71C 109.5 . .
N4 C72 H72A 109.5 . .
N4 C72 H72B 109.5 . .
H72A C72 H72B 109.5 . .
N4 C72 H72C 109.5 . .
H72A C72 H72C 109.5 . .
H72B C72 H72C 109.5 . .
C73 N5 C75 121.1(9) . .
C73 N5 C74 119.3(8) . .
C75 N5 C74 119.7(8) . .
O37 C73 N5 123.5(9) . .
O37 C73 H73 118.2 . .
N5 C73 H73 118.2 . .
N5 C74 H74A 109.5 . .
N5 C74 H74B 109.5 . .
H74A C74 H74B 109.5 . .
N5 C74 H74C 109.5 . .
H74A C74 H74C 109.5 . .
H74B C74 H74C 109.5 . .
N5 C75 H75A 109.5 . .
N5 C75 H75B 109.5 . .
H75A C75 H75B 109.5 . .
N5 C75 H75C 109.5 . .
H75A C75 H75C 109.5 . .
H75B C75 H75C 109.5 . .
C76 N6 C77 120(4) . .
C76 N6 C78 94(3) . .
C77 N6 C78 146(4) . .
N6 C76 O38 109(3) . .
N6 C76 H76 125.7 . .
O38 C76 H76 125.7 . .
N6 C77 H77A 109.5 . .
N6 C77 H77B 109.5 . .
H77A C77 H77B 109.5 . .
N6 C77 H77C 109.5 . .
H77A C77 H77C 109.5 . .
H77B C77 H77C 109.5 . .
N6 C78 H78A 109.5 . .
N6 C78 H78B 109.5 . .
H78A C78 H78B 109.5 . .
N6 C78 H78C 109.5 . .
H78A C78 H78C 109.5 . .
H78B C78 H78C 109.5 . .
C80 N7 C81 127(3) . .
C80 N7 C79 117(3) . .
C81 N7 C79 111(3) . .
O39 C79 N7 122(3) . .
O39 C79 H79 118.9 . .
N7 C79 H79 118.9 . .
N7 C80 H80A 109.5 . .
N7 C80 H80B 109.5 . .
H80A C80 H80B 109.5 . .
N7 C80 H80C 109.5 . .
H80A C80 H80C 109.5 . .
H80B C80 H80C 109.5 . .
N7 C81 H81A 109.5 . .
N7 C81 H81B 109.5 . .
H81A C81 H81B 109.5 . .
N7 C81 H81C 109.5 . .
H81A C81 H81C 109.5 . .
H81B C81 H81C 109.5 . .

loop_
_geom_bond_atom_site_label_1
_geom_bond_atom_site_label_2
_geom_bond_distance
_geom_bond_site_symmetry_2
Tb1 O1 2.339(4) 2_594
Tb1 O10 2.365(4) 2_584
Tb1 O9 2.375(4) 1_565
Tb1 O2 2.409(5) .
Tb1 O26 2.427(5) .
Tb1 O24 2.459(5) .
Tb1 O25 2.474(5) .
Tb1 O23 2.474(5) .
Tb1 C60 2.813(6) .
Tb1 O1 2.836(5) .
Tb1 C13 2.993(6) .
Tb1 Eu1 4.0414(15) 2_594
Tb2 O17 2.292(5) .
Tb2 O4 2.324(5) 2_484
Tb2 O3 2.327(5) .
Tb2 O27 2.346(6) .
Tb2 O28 2.468(5) .
Tb2 O8 2.473(4) .
Tb2 O29 2.482(5) .
Tb2 O7 2.500(4) .
Tb2 C28 2.852(6) .
Tb3 O21 2.296(5) 2_594
Tb3 O13 2.338(4) .
Tb3 O14 2.399(4) 2_593
Tb3 O22 2.402(4) 1_554
Tb3 O30 2.410(5) .
Tb3 O5 2.452(5) .
Tb3 O6 2.456(5) .
Tb3 O31 2.471(5) .
Tb3 C15 2.815(6) .
Tb4 O19 2.309(5) .
Tb4 O20 2.313(4) 2_485
Tb4 O12 2.323(4) 2_584
Tb4 O33 2.439(5) .
Tb4 O32 2.450(6) .
Tb4 O15 2.451(5) 2_494
Tb4 O34 2.465(5) .
Tb4 O16 2.478(4) 2_494
Tb4 C44 2.826(7) 2_494
O1 C13 1.266(7) .
O1 Eu1 2.339(4) 2_594
O1 Tb1 2.339(4) 2_594
O2 C13 1.263(7) .
O3 C14 1.240(8) .
O4 C14 1.259(7) .
O4 Eu2 2.324(5) 2_484
O4 Tb2 2.324(5) 2_484
O5 C15 1.256(8) .
O6 C15 1.241(8) .
O7 C28 1.273(8) .
O8 C28 1.257(7) .
O9 C29 1.265(7) .
O9 Eu1 2.375(4) 1_545
O9 Tb1 2.375(4) 1_545
O10 C29 1.257(7) .
O10 Eu1 2.365(4) 2_584
O10 Tb1 2.365(4) 2_584
O11 C30 1.262(9) .
O12 C30 1.255(8) .
O12 Eu4 2.323(4) 2_584
O12 Tb4 2.323(4) 2_584
O13 C43 1.252(8) .
O14 C43 1.263(8) .
O14 Eu3 2.399(4) 2_593
O14 Tb3 2.399(4) 2_593
O15 C44 1.276(7) .
O15 Eu4 2.451(5) 2_494
O15 Tb4 2.451(5) 2_494
O16 C44 1.247(7) .
O16 Eu4 2.478(4) 2_494
O16 Tb4 2.478(4) 2_494
O17 C45 1.256(9) .
O18 C45 1.246(9) .
O19 C58 1.244(7) .
O20 C58 1.247(7) .
O20 Eu4 2.313(4) 2_485
O20 Tb4 2.313(4) 2_485
O21 C59 1.253(7) .
O21 Eu3 2.296(5) 2_594
O21 Tb3 2.296(5) 2_594
O22 C59 1.254(7) .
O22 Eu3 2.402(4) 1_556
O22 Tb3 2.402(4) 1_556
O23 C60 1.246(8) .
O24 C60 1.250(8) .
O25 H25A 1.026(19) .
O25 H25B 1.007(19) .
O26 H26A 1.022(17) .
O26 H26B 1.022(17) .
O27 C61 1.132(18) .
O28 H28A 0.99(2) .
O28 H28B 0.99(2) .
O29 H29A 1.018(19) .
O29 H29B 0.999(19) .
O30 C64 1.260(12) .
O31 H31A 1.011(18) .
O31 H31B 1.011(18) .
O32 H32A 1.00(2) .
O32 H32B 1.01(2) .
O33 H33A 1.01(2) .
O33 H33B 1.00(2) .
O34 H34A 1.022(19) .
O34 H34B 1.024(19) .
C1 C2 1.393(8) .
C1 C6 1.396(8) .
C1 C13 1.504(9) .
C2 C3 1.378(9) .
C2 H2 0.9300 .
C3 C4 1.384(8) .
C3 C14 1.505(8) .
C4 C5 1.415(9) .
C4 H4 0.9300 .
C5 C6 1.391(9) .
C5 C7 1.506(8) .
C6 H6 0.9300 .
C7 C12 1.370(10) .
C7 C8 1.382(10) .
C8 C9 1.401(10) .
C8 H8 0.9300 .
C9 C10 1.370(10) .
C9 H9 0.9300 .
C10 C11 1.370(10) .
C10 C15 1.516(8) .
C11 C12 1.391(9) .
C11 H11 0.9300 .
C12 H12 0.9300 .
C16 C17 1.379(9) .
C16 C21 1.391(9) .
C16 C28 1.504(9) .
C17 C18 1.404(9) .
C17 H17 0.9300 .
C18 C19 1.389(9) .
C18 C29 1.510(9) .
C19 C20 1.399(9) .
C19 H19 0.9300 .
C20 C21 1.390(9) .
C20 C22 1.490(9) .
C21 H21 0.9300 .
C22 C27 1.376(9) .
C22 C23 1.381(11) .
C23 C24 1.384(10) .
C23 H23 0.9300 .
C24 C25 1.399(10) .
C24 H24 0.9300 .
C25 C26 1.381(10) .
C25 C30 1.486(9) .
C26 C27 1.405(10) .
C26 H26 0.9300 .
C27 H27 0.9300 .
C31 C32 1.383(9) .
C31 C36 1.391(9) .
C31 C43 1.506(8) .
C32 C33 1.389(8) .
C32 H32 0.9300 .
C33 C34 1.384(9) .
C33 C44 1.495(9) .
C34 C35 1.389(9) .
C34 H34 0.9300 .
C35 C36 1.399(9) .
C35 C37 1.497(9) .
C36 H36 0.9300 .
C37 C38 1.375(10) .
C37 C42 1.404(10) .
C38 C39 1.399(10) .
C38 H38 0.9300 .
C39 C40 1.383(10) .
C39 H39 0.9300 .
C40 C41 1.372(11) .
C40 C45 1.516(9) .
C41 C42 1.392(10) .
C41 H41 0.9300 .
C42 H42 0.9300 .
C44 Eu4 2.826(7) 2_494
C44 Tb4 2.826(7) 2_494
C46 C47 1.395(8) .
C46 C51 1.409(8) .
C46 C58 1.481(8) .
C47 C48 1.398(8) .
C47 H47 0.9300 .
C48 C49 1.374(8) .
C48 C59 1.501(8) .
C49 C50 1.387(9) .
C49 H49 0.9300 .
C50 C51 1.406(9) .
C50 C52 1.494(8) .
C51 H51 0.9300 .
C52 C53 1.383(9) .
C52 C57 1.388(9) .
C53 C54 1.385(9) .
C53 H53 0.9300 .
C54 C55 1.385(10) .
C54 H54 0.9300 .
C55 C56 1.369(10) .
C55 C60 1.513(9) .
C56 C57 1.396(9) .
C56 H56 0.9300 .
C57 H57 0.9300 .
C59 Eu3 3.204(6) 1_556
N1 C61 1.341(18) .
N1 C62 1.52(2) .
N1 C63 1.51(2) .
N2 C64 1.355(14) .
N2 C66 1.483(17) .
N2 C65 1.494(15) .
C61 H61 0.9300 .
C62 H62A 0.9600 .
C62 H62B 0.9600 .
C62 H62C 0.9600 .
C63 H63A 0.9600 .
C63 H63B 0.9600 .
C63 H63C 0.9600 .
C64 H64 0.9300 .
C65 H65A 0.9600 .
C65 H65B 0.9600 .
C65 H65C 0.9600 .
C66 H66A 0.9600 .
C66 H66B 0.9600 .
C66 H66C 0.9600 .
O35 C67 1.255(11) .
N3 C67 1.330(12) .
N3 C69 1.412(13) .
N3 C68 1.441(14) .
C67 H67 0.9300 .
C68 H68A 0.9600 .
C68 H68B 0.9600 .
C68 H68C 0.9600 .
C69 H69A 0.9600 .
C69 H69B 0.9600 .
C69 H69C 0.9600 .
O36 C70 1.249(12) .
N4 C70 1.295(12) .
N4 C71 1.439(14) .
N4 C72 1.487(13) .
C70 H70 0.9300 .
C71 H71A 0.9600 .
C71 H71B 0.9600 .
C71 H71C 0.9600 .
C72 H72A 0.9600 .
C72 H72B 0.9600 .
C72 H72C 0.9600 .
O37 C73 1.227(11) .
N5 C73 1.331(11) .
N5 C75 1.421(12) .
N5 C74 1.430(13) .
C73 H73 0.9300 .
C74 H74A 0.9600 .
C74 H74B 0.9600 .
C74 H74C 0.9600 .
C75 H75A 0.9600 .
C75 H75B 0.9600 .
C75 H75C 0.9600 .
O38 C76 1.62(3) .
N6 C76 1.380(18) .
N6 C77 1.405(18) .
N6 C78 1.439(18) .
C76 H76 0.9300 .
C77 H77A 0.9600 .
C77 H77B 0.9600 .
C77 H77C 0.9600 .
C78 H78A 0.9600 .
C78 H78B 0.9600 .
C78 H78C 0.9600 .
O39 C79 1.454(19) .
N7 C80 1.443(18) .
N7 C81 1.465(18) .
N7 C79 1.468(19) .
C79 H79 0.9300 .
C80 H80A 0.9600 .
C80 H80B 0.9600 .
C80 H80C 0.9600 .
C81 H81A 0.9600 .
C81 H81B 0.9600 .
C81 H81C 0.9600 .

loop_
_geom_hbond_atom_site_label_D
_geom_hbond_atom_site_label_H
_geom_hbond_atom_site_label_A
_geom_hbond_distance_DH
_geom_hbond_distance_HA
_geom_hbond_distance_DA
_geom_hbond_angle_DHA
_geom_hbond_site_symmetry_A
O25 H25B O18 1.007(19) 1.69(4) 2.687(8) 168(13) 2_494
O26 H26A O36 1.022(17) 1.77(7) 2.770(9) 164(21) 2_585
O26 H26B O37 1.022(17) 1.87(9) 2.815(9) 153(16) 1_474
O28 H28A O8 0.99(2) 2.40(18) 2.892(7) 110(13) 2_484
O28 H28B O18 0.99(2) 1.93(5) 2.716(8) 134(5) .
O29 H29A O36 1.018(19) 1.81(12) 2.720(9) 147(18) 1_464
O29 H29B O37 0.999(19) 2.24(19) 2.848(9) 118(15) 2_575
O31 H31A O35 1.011(18) 1.97(15) 2.790(8) 136(17) 2_674
O31 H31B O11 1.011(18) 1.88(6) 2.858(7) 162(17) .
O32 H32A O38 1.00(2) 1.85(4) 2.764(17) 150(8) 2_575
O32 H32B O3W 1.01(2) 2.20(12) 3.062(18) 143(16) 2_575
O33 H33A O11 1.01(2) 2.03(15) 2.664(7) 119(12) 2_584
O33 H33B O2W 1.00(2) 1.82(9) 2.754(11) 154(17) 2_575
O34 H34A O16 1.022(19) 1.84(9) 2.797(6) 154(16) 1_546
O34 H34B O35 1.024(19) 1.79(4) 2.806(8) 171(18) 1_465
